data_7720600
loop_
_publ_author_name
'Kopp, Richard O.'
'Coles, Nathan T.'
'Ernst, Moritz J.'
'Weber, Manuela'
'Ward, Benjamin D.'
'M&#xfc;ller, Christian'

_publ_section_title
;
 Janus-faced coordination chemistry of pyridyl-functionalized phosphinines
 with Cu(I) and Au(I).
;
_journal_issue 15
_journal_name_full 'Dalton transactions (Cambridge, England : 2003)'
_journal_page_first 5908
_journal_page_last 5919
_journal_paper_doi 10.1039/d6dt00083e
_journal_volume 55
_journal_year 2026
_chemical_formula_moiety 'C21 H27 Br Cu N2 P Si2'
_chemical_formula_sum 'C21 H27 Br Cu N2 P Si2'
_chemical_formula_weight 538.04
_chemical_properties_physical Air-sensitive,Moisture-sensitive
_space_group_crystal_system monoclinic
_space_group_IT_number 14
_space_group_name_Hall '-P 2yn'
_space_group_name_H-M_alt 'P 1 21/n 1'
_atom_sites_solution_hydrogens geom
_atom_sites_solution_primary dual
_audit_creation_date 2020-06-29
_audit_creation_method
;
Olex2 1.3
(compiled 2020.02.04 svn.rd84adfe8 for OlexSys, GUI svn.r6032)
;
_audit_update_record
;
2025-11-14 deposited with the CCDC.	2026-03-02 downloaded from the CCDC.
;
_cell_angle_alpha 90
_cell_angle_beta 94.1464(12)
_cell_angle_gamma 90
_cell_formula_units_Z 4
_cell_length_a 9.9940(3)
_cell_length_b 18.2047(6)
_cell_length_c 13.0124(4)
_cell_measurement_reflns_used 9816
_cell_measurement_temperature 100(2)
_cell_measurement_theta_max 30.56
_cell_measurement_theta_min 2.33
_cell_volume 2361.25(13)
_computing_cell_refinement 'SAINT V8.38A (?, 2016)'
_computing_data_reduction 'SAINT V8.38A (?, 2016)'
_computing_molecular_graphics 'Olex2 1.3 (Dolomanov et al., 2009)'
_computing_publication_material 'Olex2 1.3 (Dolomanov et al., 2009)'
_computing_structure_refinement 'SHELXL 2018/3 (Sheldrick, 2015)'
_computing_structure_solution 'ShelXS (Sheldrick, 2008)'
_diffrn_ambient_temperature 100.0
_diffrn_measured_fraction_theta_full 1.000
_diffrn_measured_fraction_theta_max 0.993
_diffrn_measurement_device_type 'Bruker APEX-II CCD'
_diffrn_measurement_method '\f and \w scans'
_diffrn_radiation_type MoK\a
_diffrn_radiation_wavelength 0.71073
_diffrn_reflns_av_R_equivalents 0.0445
_diffrn_reflns_av_unetI/netI 0.0243
_diffrn_reflns_Laue_measured_fraction_full 1.000
_diffrn_reflns_Laue_measured_fraction_max 0.993
_diffrn_reflns_limit_h_max 14
_diffrn_reflns_limit_h_min -14
_diffrn_reflns_limit_k_max 25
_diffrn_reflns_limit_k_min -25
_diffrn_reflns_limit_l_max 18
_diffrn_reflns_limit_l_min -18
_diffrn_reflns_number 68374
_diffrn_reflns_point_group_measured_fraction_full 1.000
_diffrn_reflns_point_group_measured_fraction_max 0.993
_diffrn_reflns_theta_full 25.242
_diffrn_reflns_theta_max 30.561
_diffrn_reflns_theta_min 2.329
_exptl_absorpt_coefficient_mu 2.796
_exptl_absorpt_correction_T_max 0.6552
_exptl_absorpt_correction_T_min 0.3575
_exptl_absorpt_correction_type multi-scan
_exptl_absorpt_process_details
'SADABS-2016/2 (Bruker,2016/2) was used for absorption correction. wR2(int) was 0.1222 before and 0.0573 after correction. The Ratio of minimum to maximum transmission is 0.7181. The \l/2 correction factor is Not present.'
_exptl_crystal_colour yellow
_exptl_crystal_colour_primary yellow
_exptl_crystal_density_diffrn 1.514
_exptl_crystal_description Block
_exptl_crystal_F_000 1096
_exptl_crystal_size_max 0.45
_exptl_crystal_size_mid 0.21
_exptl_crystal_size_min 0.19
_refine_diff_density_max 0.769
_refine_diff_density_min -0.746
_refine_diff_density_rms 0.104
_refine_ls_extinction_method none
_refine_ls_goodness_of_fit_ref 1.070
_refine_ls_hydrogen_treatment constr
_refine_ls_matrix_type full
_refine_ls_number_parameters 259
_refine_ls_number_reflns 7202
_refine_ls_number_restraints 0
_refine_ls_restrained_S_all 1.070
_refine_ls_R_factor_all 0.0464
_refine_ls_R_factor_gt 0.0301
_refine_ls_shift/su_max 0.001
_refine_ls_shift/su_mean 0.000
_refine_ls_structure_factor_coef Fsqd
_refine_ls_weighting_details 'w=1/[\s^2^(Fo^2^)+(0.0251P)^2^+4.0803P] where P=(Fo^2^+2Fc^2^)/3'
_refine_ls_weighting_scheme calc
_refine_ls_wR_factor_gt 0.0654
_refine_ls_wR_factor_ref 0.0771
_reflns_Friedel_coverage 0.000
_reflns_number_gt 6004
_reflns_number_total 7202
_reflns_threshold_expression 'I > 2\s(I)'
_cod_data_source_file d6dt00083e3.cif
_cod_data_source_block rk25
_cod_depositor_comments 'Adding full bibliography for 7720594--7720605.cif.'
_cod_database_code 7720600
_shelx_shelxl_version_number 2018/3
_shelx_space_group_comment
;
The symmetry employed for this shelxl refinement is uniquely defined
by the following loop, which should always be used as a source of
symmetry information in preference to the above space-group names.
They are only intended as comments.
;
_shelx_estimated_absorpt_t_max 0.619
_shelx_estimated_absorpt_t_min 0.366
_olex2_refinement_description
;
1. Fixed Uiso
 At 1.2 times of:
  All C(H) groups
 At 1.5 times of:
  All C(H,H,H) groups
2.a Aromatic/amide H refined with riding coordinates:
 C3(H3), C7(H7), C8(H8), C9(H9), C10(H10), C12(H12), C13(H13), C14(H14),
 C15(H15)
2.b Idealised Me refined as rotating group:
 C16(H16A,H16B,H16C), C17(H17A,H17B,H17C), C18(H18A,H18B,H18C), C19(H19A,H19B,
 H19C), C20(H20A,H20B,H20C), C21(H21A,H21B,H21C)
;
_olex2_submission_special_instructions 'No special instructions were received'

loop_
_space_group_symop_operation_xyz
'x, y, z'
'-x+1/2, y+1/2, -z+1/2'
'-x, -y, -z'
'x-1/2, -y-1/2, z-1/2'

loop_
_atom_site_label
_atom_site_type_symbol
_atom_site_fract_x
_atom_site_fract_y
_atom_site_fract_z
_atom_site_U_iso_or_equiv
_atom_site_adp_type
_atom_site_occupancy
_atom_site_site_symmetry_order
_atom_site_calc_flag
_atom_site_refinement_flags_posn
_atom_site_refinement_flags_adp
_atom_site_refinement_flags_occupancy
_atom_site_disorder_assembly
_atom_site_disorder_group
Br1 Br 0.88056(2) 0.08836(2) 0.45833(2) 0.01623(5) Uani 1 1 d . . . . .
Cu1 Cu 1.10424(2) 0.04985(2) 0.53722(2) 0.01723(6) Uani 1 1 d . . . . .
P1 P 0.95593(5) 0.13187(3) 0.15947(4) 0.01603(10) Uani 1 1 d . . . . .
Si1 Si 1.18745(6) 0.23051(3) 0.24393(4) 0.01657(11) Uani 1 1 d . . . . .
Si2 Si 0.73187(5) 0.02250(3) 0.09481(4) 0.01479(11) Uani 1 1 d . . . . .
N1 N 1.27510(16) 0.07678(10) 0.46097(13) 0.0146(3) Uani 1 1 d . . . . .
N2 N 0.87809(16) -0.11027(10) 0.32387(13) 0.0155(3) Uani 1 1 d . . . . .
C1 C 1.10635(19) 0.13594(11) 0.23610(15) 0.0148(3) Uani 1 1 d . . . . .
C2 C 1.15515(18) 0.07417(11) 0.29095(14) 0.0131(3) Uani 1 1 d . . . . .
C3 C 1.09260(19) 0.00543(11) 0.28730(15) 0.0140(3) Uani 1 1 d . . . . .
H3 H 1.133966 -0.033078 0.327335 0.017 Uiso 1 1 calc R U . . .
C4 C 0.97320(19) -0.01050(11) 0.22869(14) 0.0142(3) Uani 1 1 d . . . . .
C5 C 0.90055(19) 0.04144(11) 0.16708(15) 0.0150(4) Uani 1 1 d . . . . .
C6 C 1.28331(18) 0.07898(11) 0.35747(15) 0.0138(3) Uani 1 1 d . . . . .
C7 C 1.40552(19) 0.08537(12) 0.31279(16) 0.0169(4) Uani 1 1 d . . . . .
H7 H 1.408127 0.085039 0.239955 0.020 Uiso 1 1 calc R U . . .
C8 C 1.5233(2) 0.09222(12) 0.37544(16) 0.0180(4) Uani 1 1 d . . . . .
H8 H 1.607425 0.096456 0.346315 0.022 Uiso 1 1 calc R U . . .
C9 C 1.51566(19) 0.09275(12) 0.48129(16) 0.0177(4) Uani 1 1 d . . . . .
H9 H 1.594025 0.098689 0.526355 0.021 Uiso 1 1 calc R U . . .
C10 C 1.3906(2) 0.08439(11) 0.51992(16) 0.0166(4) Uani 1 1 d . . . . .
H10 H 1.386305 0.084011 0.592611 0.020 Uiso 1 1 calc R U . . .
C11 C 0.92427(18) -0.08774(11) 0.23374(15) 0.0142(3) Uani 1 1 d . . . . .
C12 C 0.9264(2) -0.13377(12) 0.14812(16) 0.0180(4) Uani 1 1 d . . . . .
H12 H 0.964170 -0.117226 0.087311 0.022 Uiso 1 1 calc R U . . .
C13 C 0.8727(2) -0.20411(12) 0.15264(17) 0.0208(4) Uani 1 1 d . . . . .
H13 H 0.872684 -0.236250 0.095118 0.025 Uiso 1 1 calc R U . . .
C14 C 0.8193(2) -0.22623(12) 0.24325(18) 0.0212(4) Uani 1 1 d . . . . .
H14 H 0.778347 -0.273091 0.248060 0.025 Uiso 1 1 calc R U . . .
C15 C 0.8268(2) -0.17856(12) 0.32648(17) 0.0188(4) Uani 1 1 d . . . . .
H15 H 0.793787 -0.195056 0.389131 0.023 Uiso 1 1 calc R U . . .
C16 C 1.0532(2) 0.30004(13) 0.2125(2) 0.0283(5) Uani 1 1 d . . . . .
H16A H 1.012038 0.290873 0.143055 0.042 Uiso 1 1 calc R U . . .
H16B H 1.092454 0.349395 0.215546 0.042 Uiso 1 1 calc R U . . .
H16C H 0.984693 0.296334 0.262484 0.042 Uiso 1 1 calc R U . . .
C17 C 1.3176(2) 0.23896(14) 0.14814(19) 0.0263(5) Uani 1 1 d . . . . .
H17A H 1.397030 0.210321 0.171767 0.040 Uiso 1 1 calc R U . . .
H17B H 1.342681 0.290684 0.141336 0.040 Uiso 1 1 calc R U . . .
H17C H 1.281387 0.220286 0.081181 0.040 Uiso 1 1 calc R U . . .
C18 C 1.2584(2) 0.25245(13) 0.37743(17) 0.0236(4) Uani 1 1 d . . . . .
H18A H 1.192723 0.239800 0.426954 0.035 Uiso 1 1 calc R U . . .
H18B H 1.278974 0.305021 0.382406 0.035 Uiso 1 1 calc R U . . .
H18C H 1.340686 0.224022 0.392846 0.035 Uiso 1 1 calc R U . . .
C19 C 0.6357(2) 0.11069(12) 0.08184(17) 0.0205(4) Uani 1 1 d . . . . .
H19A H 0.617952 0.128894 0.150414 0.031 Uiso 1 1 calc R U . . .
H19B H 0.550430 0.102169 0.041535 0.031 Uiso 1 1 calc R U . . .
H19C H 0.688329 0.147155 0.046775 0.031 Uiso 1 1 calc R U . . .
C20 C 0.7556(2) -0.01295(16) -0.03738(17) 0.0282(5) Uani 1 1 d . . . . .
H20A H 0.811354 0.021480 -0.073358 0.042 Uiso 1 1 calc R U . . .
H20B H 0.668022 -0.017927 -0.075777 0.042 Uiso 1 1 calc R U . . .
H20C H 0.799810 -0.060988 -0.032339 0.042 Uiso 1 1 calc R U . . .
C21 C 0.6272(2) -0.04227(13) 0.16647(18) 0.0212(4) Uani 1 1 d . . . . .
H21A H 0.661077 -0.092426 0.159720 0.032 Uiso 1 1 calc R U . . .
H21B H 0.533862 -0.039859 0.137808 0.032 Uiso 1 1 calc R U . . .
H21C H 0.631712 -0.028487 0.239439 0.032 Uiso 1 1 calc R U . . .

loop_
_atom_site_aniso_label
_atom_site_aniso_U_11
_atom_site_aniso_U_22
_atom_site_aniso_U_33
_atom_site_aniso_U_23
_atom_site_aniso_U_13
_atom_site_aniso_U_12
Br1 0.01184(8) 0.02010(10) 0.01672(9) -0.00020(7) 0.00080(6) 0.00095(7)
Cu1 0.01329(11) 0.02282(13) 0.01569(12) -0.00094(9) 0.00186(9) -0.00111(9)
P1 0.0129(2) 0.0178(2) 0.0169(2) 0.00146(19) -0.00205(18) 0.00002(18)
Si1 0.0143(2) 0.0163(3) 0.0190(3) 0.0012(2) 0.0002(2) -0.0008(2)
Si2 0.0110(2) 0.0204(3) 0.0128(2) -0.0011(2) -0.00037(18) 0.00033(19)
N1 0.0117(7) 0.0181(8) 0.0139(7) 0.0001(6) 0.0005(6) 0.0000(6)
N2 0.0124(7) 0.0174(8) 0.0165(8) 0.0013(6) -0.0003(6) -0.0003(6)
C1 0.0116(8) 0.0186(9) 0.0144(8) -0.0009(7) 0.0018(6) -0.0014(7)
C2 0.0096(7) 0.0180(9) 0.0117(8) 0.0000(7) 0.0015(6) -0.0008(6)
C3 0.0122(8) 0.0175(9) 0.0126(8) -0.0001(7) 0.0024(6) 0.0005(7)
C4 0.0127(8) 0.0186(9) 0.0116(8) -0.0008(7) 0.0020(6) 0.0000(7)
C5 0.0129(8) 0.0192(9) 0.0127(8) -0.0025(7) 0.0007(6) -0.0005(7)
C6 0.0103(8) 0.0159(9) 0.0150(8) -0.0003(7) -0.0005(6) 0.0001(6)
C7 0.0131(8) 0.0211(10) 0.0166(9) -0.0002(7) 0.0019(7) -0.0007(7)
C8 0.0118(8) 0.0209(10) 0.0214(10) -0.0014(8) 0.0032(7) -0.0013(7)
C9 0.0114(8) 0.0210(10) 0.0204(9) 0.0001(8) -0.0022(7) -0.0008(7)
C10 0.0148(8) 0.0195(9) 0.0150(8) -0.0007(7) -0.0017(7) 0.0000(7)
C11 0.0105(7) 0.0171(9) 0.0146(8) -0.0005(7) -0.0010(6) 0.0012(7)
C12 0.0162(9) 0.0204(10) 0.0173(9) -0.0013(8) 0.0002(7) 0.0019(7)
C13 0.0199(9) 0.0199(10) 0.0222(10) -0.0044(8) -0.0009(8) 0.0016(8)
C14 0.0190(9) 0.0166(10) 0.0275(11) 0.0008(8) -0.0015(8) 0.0005(7)
C15 0.0155(9) 0.0191(10) 0.0217(10) 0.0035(8) 0.0009(7) -0.0008(7)
C16 0.0218(10) 0.0187(11) 0.0436(14) 0.0052(10) -0.0034(10) 0.0023(8)
C17 0.0241(11) 0.0295(12) 0.0261(11) 0.0050(9) 0.0063(9) -0.0035(9)
C18 0.0263(11) 0.0209(11) 0.0230(10) -0.0034(8) -0.0019(8) -0.0024(8)
C19 0.0157(9) 0.0224(10) 0.0231(10) 0.0015(8) -0.0013(8) 0.0010(7)
C20 0.0188(10) 0.0486(15) 0.0167(10) -0.0086(10) -0.0014(8) 0.0053(10)
C21 0.0136(8) 0.0226(10) 0.0272(11) 0.0023(8) 0.0008(8) -0.0015(7)

loop_
_atom_type_symbol
_atom_type_description
_atom_type_scat_dispersion_real
_atom_type_scat_dispersion_imag
_atom_type_scat_source
C C 0.0033 0.0016 'International Tables Vol C Tables 4.2.6.8 and 6.1.1.4'
H H 0.0000 0.0000 'International Tables Vol C Tables 4.2.6.8 and 6.1.1.4'
Br Br -0.2901 2.4595 'International Tables Vol C Tables 4.2.6.8 and 6.1.1.4'
Cu Cu 0.3201 1.2651 'International Tables Vol C Tables 4.2.6.8 and 6.1.1.4'
N N 0.0061 0.0033 'International Tables Vol C Tables 4.2.6.8 and 6.1.1.4'
P P 0.1023 0.0942 'International Tables Vol C Tables 4.2.6.8 and 6.1.1.4'
Si Si 0.0817 0.0704 'International Tables Vol C Tables 4.2.6.8 and 6.1.1.4'

loop_
_geom_angle_atom_site_label_1
_geom_angle_atom_site_label_2
_geom_angle_atom_site_label_3
_geom_angle
_geom_angle_site_symmetry_1
_geom_angle_site_symmetry_3
_geom_angle_publ_flag
Cu1 Br1 Cu1 70.062(11) . 3_756 ?
Br1 Cu1 Br1 109.938(11) . 3_756 ?
Br1 Cu1 Cu1 54.498(10) 3_756 3_756 ?
Br1 Cu1 Cu1 55.440(10) . 3_756 ?
N1 Cu1 Br1 118.48(5) . . ?
N1 Cu1 Br1 101.23(5) . 3_756 ?
N1 Cu1 Cu1 125.70(5) . 3_756 ?
N1 Cu1 N2 105.25(7) . 3_756 ?
N2 Cu1 Br1 102.89(5) 3_756 . ?
N2 Cu1 Br1 119.92(5) 3_756 3_756 ?
N2 Cu1 Cu1 129.06(5) 3_756 3_756 ?
C5 P1 C1 105.77(10) . . ?
C16 Si1 C1 107.76(10) . . ?
C16 Si1 C17 108.75(12) . . ?
C16 Si1 C18 106.05(12) . . ?
C17 Si1 C1 110.65(10) . . ?
C18 Si1 C1 111.98(10) . . ?
C18 Si1 C17 111.44(11) . . ?
C19 Si2 C5 108.67(9) . . ?
C20 Si2 C5 110.55(10) . . ?
C20 Si2 C19 108.16(11) . . ?
C20 Si2 C21 110.74(12) . . ?
C21 Si2 C5 112.07(9) . . ?
C21 Si2 C19 106.47(10) . . ?
C6 N1 Cu1 125.98(13) . . ?
C10 N1 Cu1 116.69(13) . . ?
C10 N1 C6 116.87(17) . . ?
C11 N2 Cu1 124.79(14) . 3_756 ?
C15 N2 Cu1 117.88(14) . 3_756 ?
C15 N2 C11 117.11(18) . . ?
P1 C1 Si1 114.53(11) . . ?
C2 C1 P1 120.75(15) . . ?
C2 C1 Si1 124.61(14) . . ?
C1 C2 C6 120.00(17) . . ?
C3 C2 C1 124.26(17) . . ?
C3 C2 C6 115.73(17) . . ?
C2 C3 H3 117.8 . . ?
C2 C3 C4 124.44(18) . . ?
C4 C3 H3 117.8 . . ?
C3 C4 C5 123.77(19) . . ?
C3 C4 C11 116.15(17) . . ?
C5 C4 C11 120.08(17) . . ?
P1 C5 Si2 114.65(11) . . ?
C4 C5 P1 120.96(15) . . ?
C4 C5 Si2 124.23(15) . . ?
N1 C6 C2 117.53(16) . . ?
N1 C6 C7 122.29(17) . . ?
C7 C6 C2 120.18(17) . . ?
C6 C7 H7 120.2 . . ?
C8 C7 C6 119.57(19) . . ?
C8 C7 H7 120.2 . . ?
C7 C8 H8 120.7 . . ?
C9 C8 C7 118.64(18) . . ?
C9 C8 H8 120.7 . . ?
C8 C9 H9 120.8 . . ?
C8 C9 C10 118.36(18) . . ?
C10 C9 H9 120.8 . . ?
N1 C10 C9 124.20(19) . . ?
N1 C10 H10 117.9 . . ?
C9 C10 H10 117.9 . . ?
N2 C11 C4 117.18(17) . . ?
N2 C11 C12 122.37(19) . . ?
C12 C11 C4 120.45(18) . . ?
C11 C12 H12 120.3 . . ?
C13 C12 C11 119.4(2) . . ?
C13 C12 H12 120.3 . . ?
C12 C13 H13 120.8 . . ?
C14 C13 C12 118.4(2) . . ?
C14 C13 H13 120.8 . . ?
C13 C14 H14 120.7 . . ?
C15 C14 C13 118.6(2) . . ?
C15 C14 H14 120.7 . . ?
N2 C15 C14 123.9(2) . . ?
N2 C15 H15 118.0 . . ?
C14 C15 H15 118.0 . . ?
Si1 C16 H16A 109.5 . . ?
Si1 C16 H16B 109.5 . . ?
Si1 C16 H16C 109.5 . . ?
H16A C16 H16B 109.5 . . ?
H16A C16 H16C 109.5 . . ?
H16B C16 H16C 109.5 . . ?
Si1 C17 H17A 109.5 . . ?
Si1 C17 H17B 109.5 . . ?
Si1 C17 H17C 109.5 . . ?
H17A C17 H17B 109.5 . . ?
H17A C17 H17C 109.5 . . ?
H17B C17 H17C 109.5 . . ?
Si1 C18 H18A 109.5 . . ?
Si1 C18 H18B 109.5 . . ?
Si1 C18 H18C 109.5 . . ?
H18A C18 H18B 109.5 . . ?
H18A C18 H18C 109.5 . . ?
H18B C18 H18C 109.5 . . ?
Si2 C19 H19A 109.5 . . ?
Si2 C19 H19B 109.5 . . ?
Si2 C19 H19C 109.5 . . ?
H19A C19 H19B 109.5 . . ?
H19A C19 H19C 109.5 . . ?
H19B C19 H19C 109.5 . . ?
Si2 C20 H20A 109.5 . . ?
Si2 C20 H20B 109.5 . . ?
Si2 C20 H20C 109.5 . . ?
H20A C20 H20B 109.5 . . ?
H20A C20 H20C 109.5 . . ?
H20B C20 H20C 109.5 . . ?
Si2 C21 H21A 109.5 . . ?
Si2 C21 H21B 109.5 . . ?
Si2 C21 H21C 109.5 . . ?
H21A C21 H21B 109.5 . . ?
H21A C21 H21C 109.5 . . ?
H21B C21 H21C 109.5 . . ?

loop_
_geom_bond_atom_site_label_1
_geom_bond_atom_site_label_2
_geom_bond_distance
_geom_bond_site_symmetry_2
_geom_bond_publ_flag
Br1 Cu1 2.4922(3) . ?
Br1 Cu1 2.5211(4) 3_756 ?
Cu1 Cu1 2.8778(5) 3_756 ?
Cu1 N1 2.0942(17) . ?
Cu1 N2 2.1124(18) 3_756 ?
P1 C1 1.744(2) . ?
P1 C5 1.742(2) . ?
Si1 C1 1.903(2) . ?
Si1 C16 1.868(2) . ?
Si1 C17 1.872(2) . ?
Si1 C18 1.871(2) . ?
Si2 C5 1.902(2) . ?
Si2 C19 1.872(2) . ?
Si2 C20 1.868(2) . ?
Si2 C21 1.870(2) . ?
N1 C6 1.356(2) . ?
N1 C10 1.346(2) . ?
N2 C11 1.355(3) . ?
N2 C15 1.346(3) . ?
C1 C2 1.400(3) . ?
C2 C3 1.398(3) . ?
C2 C6 1.496(3) . ?
C3 H3 0.9500 . ?
C3 C4 1.399(3) . ?
C4 C5 1.407(3) . ?
C4 C11 1.492(3) . ?
C6 C7 1.395(3) . ?
C7 H7 0.9500 . ?
C7 C8 1.388(3) . ?
C8 H8 0.9500 . ?
C8 C9 1.385(3) . ?
C9 H9 0.9500 . ?
C9 C10 1.389(3) . ?
C10 H10 0.9500 . ?
C11 C12 1.395(3) . ?
C12 H12 0.9500 . ?
C12 C13 1.391(3) . ?
C13 H13 0.9500 . ?
C13 C14 1.389(3) . ?
C14 H14 0.9500 . ?
C14 C15 1.386(3) . ?
C15 H15 0.9500 . ?
C16 H16A 0.9800 . ?
C16 H16B 0.9800 . ?
C16 H16C 0.9800 . ?
C17 H17A 0.9800 . ?
C17 H17B 0.9800 . ?
C17 H17C 0.9800 . ?
C18 H18A 0.9800 . ?
C18 H18B 0.9800 . ?
C18 H18C 0.9800 . ?
C19 H19A 0.9800 . ?
C19 H19B 0.9800 . ?
C19 H19C 0.9800 . ?
C20 H20A 0.9800 . ?
C20 H20B 0.9800 . ?
C20 H20C 0.9800 . ?
C21 H21A 0.9800 . ?
C21 H21B 0.9800 . ?
C21 H21C 0.9800 . ?

loop_
_geom_torsion_atom_site_label_1
_geom_torsion_atom_site_label_2
_geom_torsion_atom_site_label_3
_geom_torsion_atom_site_label_4
_geom_torsion
_geom_torsion_site_symmetry_1
_geom_torsion_site_symmetry_2
_geom_torsion_site_symmetry_3
_geom_torsion_site_symmetry_4
_geom_torsion_publ_flag
Cu1 N1 C6 C2 10.9(3) . . . . ?
Cu1 N1 C6 C7 -169.04(15) . . . . ?
Cu1 N1 C10 C9 171.40(17) . . . . ?
Cu1 N2 C11 C4 -9.2(2) 3_756 . . . ?
Cu1 N2 C11 C12 171.07(14) 3_756 . . . ?
Cu1 N2 C15 C14 -174.76(16) 3_756 . . . ?
P1 C1 C2 C3 1.9(3) . . . . ?
P1 C1 C2 C6 -179.12(14) . . . . ?
Si1 C1 C2 C3 177.86(15) . . . . ?
Si1 C1 C2 C6 -3.2(3) . . . . ?
N1 C6 C7 C8 -2.2(3) . . . . ?
N2 C11 C12 C13 3.6(3) . . . . ?
C1 P1 C5 Si2 177.18(10) . . . . ?
C1 P1 C5 C4 1.48(19) . . . . ?
C1 C2 C3 C4 -0.2(3) . . . . ?
C1 C2 C6 N1 109.4(2) . . . . ?
C1 C2 C6 C7 -70.7(3) . . . . ?
C2 C3 C4 C5 -0.9(3) . . . . ?
C2 C3 C4 C11 178.83(18) . . . . ?
C2 C6 C7 C8 177.89(19) . . . . ?
C3 C2 C6 N1 -71.6(2) . . . . ?
C3 C2 C6 C7 108.3(2) . . . . ?
C3 C4 C5 P1 -0.1(3) . . . . ?
C3 C4 C5 Si2 -175.34(15) . . . . ?
C3 C4 C11 N2 69.5(2) . . . . ?
C3 C4 C11 C12 -110.8(2) . . . . ?
C4 C11 C12 C13 -176.11(18) . . . . ?
C5 P1 C1 Si1 -178.67(10) . . . . ?
C5 P1 C1 C2 -2.35(19) . . . . ?
C5 C4 C11 N2 -110.8(2) . . . . ?
C5 C4 C11 C12 68.9(3) . . . . ?
C6 N1 C10 C9 -1.3(3) . . . . ?
C6 C2 C3 C4 -179.14(18) . . . . ?
C6 C7 C8 C9 -0.2(3) . . . . ?
C7 C8 C9 C10 1.7(3) . . . . ?
C8 C9 C10 N1 -1.0(3) . . . . ?
C10 N1 C6 C2 -177.18(18) . . . . ?
C10 N1 C6 C7 2.9(3) . . . . ?
C11 N2 C15 C14 0.2(3) . . . . ?
C11 C4 C5 P1 -179.74(14) . . . . ?
C11 C4 C5 Si2 5.0(3) . . . . ?
C11 C12 C13 C14 -0.4(3) . . . . ?
C12 C13 C14 C15 -2.7(3) . . . . ?
C13 C14 C15 N2 2.9(3) . . . . ?
C15 N2 C11 C4 176.26(17) . . . . ?
C15 N2 C11 C12 -3.5(3) . . . . ?
